data_1567219
loop_
_publ_author_name
'Larionov, S. V.'
'Myachina, L. I.'
'Romanenko, G. V.'
'Tkachev, A. V.'
'Sheludyakova, L. A.'
'Ikorskii, V. N.'
'Boguslavskii, E. G.'

_publ_section_title
;
 Synthesis, Crystal and Molecular Structures, and Properties of Optically
 Active Copper(II) Complexes with 3-N,N-Dimethylaminocaran-4-one-oxime
;
_journal_issue 6
_journal_name_full 'Russian Journal of Coordination Chemistry'
_journal_page_first 423
_journal_page_last 432
_journal_paper_doi 10.1023/A:1011395910599
_journal_volume 27
_journal_year 2001
_chemical_formula_moiety 'C36 H80 Cl2 Cu3 N6 O12'
_chemical_formula_sum 'C36 H80 Cl2 Cu3 N6 O12'
_chemical_formula_weight 1050.58
_chemical_name_common
;
(mu3-Hydroxo)-(mu2-chloro)-tris(mu2-3-N,N-dimethylaminocaran-4-one-oxime-
N,N',O)-tricopper(II) chloride octahydrate
;
_chemical_name_systematic
;
(mu3-Hydroxo)-(mu3-chloro)-tris(mu2-4-(dimethylamino)-4,7,7-trimethylbicyclo
[4.1.0]heptan-3-one oxime-N,N',O)-tricopper(II) chloride octahydrate
;
_space_group_crystal_system tetragonal
_space_group_IT_number 96
_space_group_name_Hall 'P 4nw 2abw'
_space_group_name_H-M_alt 'P 43 21 2'
_symmetry_Int_Tables_number 96
_symmetry_space_group_name_H-M 'P 43 21 2'
_audit_creation_method 'manually at INEOS RAS'
_cell_angle_alpha 90
_cell_angle_beta 90
_cell_angle_gamma 90
_cell_formula_units_Z 8
_cell_length_a 22.423(3)
_cell_length_b 22.423(3)
_cell_length_c 20.454(4)
_cell_volume 10284(3)
_diffrn_ambient_temperature 295
_diffrn_radiation_probe x-ray
_diffrn_radiation_type MoK\a
_exptl_crystal_density_diffrn 1.357
_refine_ls_R_factor_gt 0.054
_refine_ls_wR_factor_ref 0.151
_cod_data_source_file R15-16.cif
_cod_data_source_block compound_R16old
_cod_original_cell_volume 10284(3)
_cod_database_code 1567219

loop_
_symmetry_equiv_pos_site_id
_symmetry_equiv_pos_as_xyz
1 x,y,z
2 -x,-y,1/2+z
3 1/2-y,1/2+x,-1/4+z
4 1/2+y,1/2-x,1/4+z
5 y,x,-z
6 -y,-x,1/2-z
7 1/2-x,1/2+y,-1/4-z
8 1/2+x,1/2-y,1/4-z

loop_
_atom_site_label
_atom_site_type_symbol
_atom_site_fract_x
_atom_site_fract_y
_atom_site_fract_z
_atom_site_U_iso_or_equiv
_atom_site_occupancy
N(12) N 0.0665(3) 0.3232(2) 0.0884(2) 0.045(1) 1
C(111) C 0.1149(4) 0.3571(4) 0.0548(3) 0.065(2) 1
C(112) C 0.0185(4) 0.3653(3) 0.1050(3) 0.057(2) 1
Cu(2) Cu -0.0661(1) 0.1566(1) 0.0463(1) 0.046(1) 1
O(21) O -0.0929(2) 0.1448(2) -0.0932(2) 0.060(1) 1
N(21) N -0.1032(2) 0.1225(2) -0.0319(2) 0.046(1) 1
C(21) C -0.1386(3) 0.0794(3) -0.0243(3) 0.041(1) 1
C(22) C -0.1768(3) 0.0509(3) -0.0755(3) 0.043(1) 1
C(23) C -0.2407(3) 0.0635(3) -0.0568(3) 0.042(1) 1
C(24) C -0.2849(3) 0.0147(3) -0.0402(3) 0.043(1) 1
C(25) C -0.2719(3) -0.0501(3) -0.0504(3) 0.056(2) 1
C(26) C -0.3498(3) 0.0318(4) -0.0535(3) 0.060(2) 1
C(27) C -0.2556(3) 0.0499(3) 0.0144(3) 0.043(1) 1
C(28) C -0.2053(3) 0.0251(3) 0.0553(3) 0.046(1) 1
C(29) C -0.1445(3) 0.0572(3) 0.0460(3) 0.041(1) 1
C(210) C -0.0943(3) 0.0119(4) 0.0555(4) 0.066(2) 1
N(22) N -0.1343(2) 0.1107(2) 0.0903(2) 0.048(1) 1
C(211) C -0.1207(5) 0.0931(5) 0.1594(3) 0.078(3) 1
C(212) C -0.1865(4) 0.1521(3) 0.0896(4) 0.062(2) 1
Cu(3) Cu -0.0393(1) 0.2107(1) -0.0921(1) 0.051(1) 1
O(31) O 0.0484(2) 0.2976(2) -0.0470(2) 0.057(1) 1
N(31) N 0.0177(2) 0.2759(2) -0.0997(2) 0.045(1) 1
C(31) C 0.0246(3) 0.2995(3) -0.1547(2) 0.042(1) 1
C(32) C 0.0621(3) 0.3534(3) -0.1705(3) 0.049(2) 1
C(33) C 0.0221(3) 0.3991(3) -0.1990(3) 0.046(1) 1
C(34) C 0.0271(3) 0.4211(3) -0.2692(3) 0.046(1) 1
C(35) C 0.0806(3) 0.4032(3) -0.3103(3) 0.050(2) 1
C(36) C 0.0069(4) 0.4848(4) -0.2833(5) 0.069(2) 1
C(37) C -0.0212(3) 0.3762(3) -0.2526(3) 0.049(2) 1
C(38) C -0.0171(3) 0.3119(3) -0.2692(3) 0.054(2) 1
C(39) C -0.0064(3) 0.2675(3) -0.2116(3) 0.047(2) 1
C(310) C 0.0332(4) 0.2167(4) -0.2337(4) 0.068(2) 1
N(32) N -0.0645(3) 0.2433(2) -0.1822(2) 0.050(1) 1
C(311) C -0.0938(4) 0.1968(4) -0.2243(3) 0.072(3) 1
C(312) C -0.1094(3) 0.2896(4) -0.1689(4) 0.066(2) 1
O O 0.0009(2) 0.1845(2) -0.0103(2) 0.043(1) 1
H H 0.0325 0.1549 -0.0169 0.100(30) 1
Cl Cl -0.0961(1) 0.2694(1) 0.0154(1) 0.065(1) 1
Cl(11) Cl -0.2282(3) 0.2282(3) 0.2500 0.177(3) 1
Cu(1) Cu 0.0280(1) 0.2583(1) 0.0323(1) 0.045(1) 1
Cl(12) Cl -0.1429(3) -0.1429(3) 0 0.269(6) 1
O(11) O -0.0275(2) 0.1788(2) 0.1267(2) 0.048(1) 1
O(1w) O 0.1217(4) 0.1217(4) 0 0.380(20) 1
N(11) N 0.0135(2) 0.2228(2) 0.1174(2) 0.039(1) 1
O(2w) O 0.0559(6) 0.0850(4) 0.1581(7) 0.176(4) 1
C(11) C 0.0408(3) 0.2453(2) 0.1663(3) 0.038(1) 1
O(3w) O -0.1144(5) 0.2877(7) 0.1837(6) 0.198(6) 1
C(12) C 0.0296(3) 0.2323(3) 0.2374(3) 0.049(2) 1
O(4w) O 0.1625(5) 0.2504(6) -0.0854(6) 0.176(5) 1
C(13) C 0.0166(3) 0.2910(3) 0.2708(3) 0.048(2) 1
O(5w) O -0.0659(7) -0.0694(7) 0.2062(7) 0.115(5) 0.5
C(14) C 0.0565(3) 0.3192(3) 0.3223(3) 0.051(2) 1
O(6w) O -0.0371(6) 0.0451(5) -0.1596(7) 0.189(5) 1
C(15) C 0.0249(4) 0.3587(4) 0.3725(4) 0.074(2) 1
O(7w) O 0.1989(8) 0.2660(6) -0.2185(9) 0.234(7) 1
C(16) C 0.1099(4) 0.2865(4) 0.3495(4) 0.076(2) 1
O(8w) O -0.2586(7) 0.2586(7) -0.2500 0.440(30) 1
C(17) C 0.0554(3) 0.3437(3) 0.2534(3) 0.045(1) 1
O(9w) O -0.2314(9) 0.1990(11) -0.1250(20) 0.310(30) 0.5
C(18) C 0.1062(3) 0.3308(3) 0.2062(3) 0.050(2) 1
O(10w) O -0.1207(12) -0.1432(16) 0.01442(15) 0.229(14) 0.5
C(19) C 0.0892(3) 0.2900(3) 0.1477(3) 0.044(1) 1
O(11w) O 0.1720(13) 0.2396(10) -0.3473(12) 0.178(9) 0.5
C(110) C 0.1447(3) 0.2528(4) 0.1290(4) 0.063(2) 1
